data_4348349
loop_
_publ_author_name
'Carter, Korey P.'
'Cahill, Christopher L.'

_publ_section_title
;
 Combining coordination and supramolecular chemistry to explore uranyl
 assembly in the solid state
;
_journal_issue 2
_journal_name_full 'Inorganic Chemistry Frontiers'
_journal_page_first 141
_journal_paper_doi 10.1039/C4QI00183D
_journal_volume 2
_journal_year 2015
_chemical_formula_sum 'C26 H16 Br4 N2 O7 U'
_chemical_formula_weight 1026.08
_space_group_crystal_system monoclinic
_space_group_IT_number 11
_space_group_name_Hall '-P 2yb'
_space_group_name_H-M_alt 'P 1 21/m 1'
_symmetry_cell_setting monoclinic
_symmetry_Int_Tables_number 11
_symmetry_space_group_name_H-M 'P 1 21/m 1'
_atom_sites_solution_hydrogens geom
_audit_creation_method SHELXL-2013
_audit_update_record
;
2014-09-23 deposited with the CCDC.
2014-12-08 downloaded from the CCDC.
;
_cell_angle_alpha 90
_cell_angle_beta 115.259(5)
_cell_angle_gamma 90
_cell_formula_units_Z 2
_cell_length_a 14.2282(8)
_cell_length_b 6.5817(4)
_cell_length_c 16.1780(9)
_cell_measurement_reflns_used 18307
_cell_measurement_temperature 100(2)
_cell_measurement_theta_max 54.151
_cell_measurement_theta_min 5.029
_cell_volume 1370.15(15)
_computing_cell_refinement 'SAINT, Bruker-AXS'
_computing_data_collection 'APEX, Bruker-AXS'
_computing_data_reduction 'SAINT, Bruker-AXS'
_computing_molecular_graphics 'Crystal Maker (Palmer, 2009)'
_computing_publication_material 'WINGX (Farrugia, 2012)'
_computing_structure_refinement 'SHELXL-2013 (Sheldrick, 2013)'
_computing_structure_solution 'SHELXS-2013 (Sheldrick, 2013)'
_diffrn_ambient_temperature 100(2)
_diffrn_measured_fraction_theta_full 1.000
_diffrn_measured_fraction_theta_max 0.999
_diffrn_measurement_device_type 'Bruker APEX II CCD'
_diffrn_measurement_method 'omega scans'
_diffrn_radiation_probe x-ray
_diffrn_radiation_type MoK\a
_diffrn_radiation_wavelength 0.71073
_diffrn_reflns_av_R_equivalents 0.0622
_diffrn_reflns_av_unetI/netI 0.0450
_diffrn_reflns_Laue_measured_fraction_full 1.000
_diffrn_reflns_Laue_measured_fraction_max 0.999
_diffrn_reflns_limit_h_max 18
_diffrn_reflns_limit_h_min -18
_diffrn_reflns_limit_k_max 8
_diffrn_reflns_limit_k_min -8
_diffrn_reflns_limit_l_max 21
_diffrn_reflns_limit_l_min -21
_diffrn_reflns_number 18291
_diffrn_reflns_point_group_measured_fraction_full 1.000
_diffrn_reflns_point_group_measured_fraction_max 0.999
_diffrn_reflns_theta_full 25.500
_diffrn_reflns_theta_max 27.603
_diffrn_reflns_theta_min 1.392
_diffrn_source 'fine-focus sealed tube'
_exptl_absorpt_coefficient_mu 11.805
_exptl_absorpt_correction_T_max 0.7456
_exptl_absorpt_correction_T_min 0.5319
_exptl_absorpt_correction_type empirical
_exptl_absorpt_process_details 'SADABS, Bruker-AXS (2008)'
_exptl_crystal_colour Yellow
_exptl_crystal_density_diffrn 2.487
_exptl_crystal_description Plate
_exptl_crystal_F_000 948
_exptl_crystal_size_max 0.13
_exptl_crystal_size_mid 0.09
_exptl_crystal_size_min 0.05
_refine_diff_density_max 0.971
_refine_diff_density_min -1.135
_refine_diff_density_rms 0.181
_refine_ls_extinction_method none
_refine_ls_goodness_of_fit_ref 1.024
_refine_ls_hydrogen_treatment constr
_refine_ls_matrix_type full
_refine_ls_number_parameters 238
_refine_ls_number_reflns 3465
_refine_ls_number_restraints 12
_refine_ls_restrained_S_all 1.023
_refine_ls_R_factor_all 0.0372
_refine_ls_R_factor_gt 0.0279
_refine_ls_shift/su_max 0.001
_refine_ls_shift/su_mean 0.000
_refine_ls_structure_factor_coef Fsqd
_refine_ls_weighting_details 'w=1/[\s^2^(Fo^2^)+(0.0192P)^2^+1.0033P] where P=(Fo^2^+2Fc^2^)/3'
_refine_ls_weighting_scheme calc
_refine_ls_wR_factor_gt 0.0512
_refine_ls_wR_factor_ref 0.0543
_reflns_Friedel_coverage 0.000
_reflns_number_gt 2976
_reflns_number_total 3465
_reflns_threshold_expression 'I > 2\s(I)'
_cod_data_source_file c4qi00183d2.cif
_cod_data_source_block Compound_3
_cod_original_sg_symbol_H-M 'P 21/m'
_cod_database_code 4348349
_shelx_space_group_comment
;
The symmetry employed for this shelxl refinement is uniquely defined
by the following loop, which should always be used as a source of
symmetry information in preference to the above space-group names.
They are only intended as comments.
;
_shelxl_version_number 2013-4

loop_
_space_group_symop_operation_xyz
'x, y, z'
'-x, y+1/2, -z'
'-x, -y, -z'
'x, -y-1/2, z'

loop_
_atom_site_label
_atom_site_type_symbol
_atom_site_fract_x
_atom_site_fract_y
_atom_site_fract_z
_atom_site_U_iso_or_equiv
_atom_site_adp_type
_atom_site_occupancy
_atom_site_site_symmetry_order
_atom_site_calc_flag
_atom_site_refinement_flags_posn
_atom_site_refinement_flags_adp
_atom_site_refinement_flags_occupancy
U1 U 0.74127(2) 0.7500 0.67332(2) 0.00778(6) Uani 1 2 d S T P
Br3 Br 0.65818(5) 0.7500 1.03232(4) 0.01887(15) Uani 1 2 d S T P
Br2 Br 0.96884(5) 0.7500 1.20907(4) 0.01941(15) Uani 1 2 d S T P
Br1 Br 1.29063(5) 0.7500 1.09320(4) 0.01886(15) Uani 1 2 d S T P
Br4 Br 0.22333(5) 0.7500 0.81702(5) 0.02428(17) Uani 1 2 d S T P
O3 O 0.7949(3) 0.7500 0.8380(3) 0.0118(9) Uani 1 2 d S T P
O1 O 0.7429(2) 0.4807(4) 0.67093(19) 0.0111(6) Uani 1 1 d . . .
O4 O 0.5849(3) 0.7500 0.6748(3) 0.0129(9) Uani 1 2 d S T P
O5 O 0.4134(3) 0.7500 0.5907(3) 0.0151(9) Uani 1 2 d S T P
O2 O 0.9193(3) 0.7500 0.7917(3) 0.0123(9) Uani 1 2 d S T P
OW1 O 0.8025(3) 0.2500 0.5233(3) 0.0214(11) Uani 1 2 d S T P
N2 N 0.6413(4) 0.7500 0.5004(3) 0.0098(10) Uani 1 2 d S T P
C2 C 1.0194(5) 0.7500 0.5778(4) 0.0142(13) Uani 1 2 d S T P
H2 H 1.0915 0.7500 0.6092 0.017 Uiso 1 2 calc R U P
N1 N 0.8536(4) 0.7500 0.5848(3) 0.0122(11) Uani 1 2 d S T P
C19 C 0.9372(4) 0.7500 1.0237(4) 0.0092(12) Uani 1 2 d S T P
H19 H 0.8669 0.7500 1.0106 0.011 Uiso 1 2 calc R U P
C11 C 0.6951(4) 0.7500 0.4470(4) 0.0090(12) Uani 1 2 d S T P
C8 C 0.5349(5) 0.7500 0.3105(4) 0.0129(13) Uani 1 2 d S T P
H8 H 0.4989 0.7500 0.2471 0.016 Uiso 1 2 calc R U P
C3 C 0.9728(5) 0.7500 0.4848(4) 0.0145(13) Uani 1 2 d S T P
H3 H 1.0126 0.7500 0.4517 0.017 Uiso 1 2 calc R U P
C4 C 0.8637(5) 0.7500 0.4394(4) 0.0128(13) Uani 1 2 d S T P
C20 C 0.4894(4) 0.7500 0.6650(4) 0.0107(12) Uani 1 2 d S T P
C22 C 0.5600(5) 0.7500 0.8378(4) 0.0121(13) Uani 1 2 d S T P
H22 H 0.6275 0.7500 0.8426 0.015 Uiso 1 2 calc R U P
C7 C 0.6440(4) 0.7500 0.3514(4) 0.0103(12) Uani 1 2 d S T P
C6 C 0.7033(5) 0.7500 0.2993(4) 0.0165(14) Uani 1 2 d S T P
H6 H 0.6697 0.7500 0.2358 0.020 Uiso 1 2 calc R U P
C5 C 0.8089(5) 0.7500 0.3422(5) 0.0191(14) Uani 1 2 d S T P
H5 H 0.8464 0.7500 0.3071 0.023 Uiso 1 2 calc R U P
C26 C 0.3747(5) 0.7500 0.7463(4) 0.0152(13) Uani 1 2 d S T P
H26 H 0.3177 0.7500 0.6895 0.018 Uiso 1 2 calc R U P
C12 C 0.8061(4) 0.7500 0.4915(4) 0.0092(12) Uani 1 2 d S T P
C13 C 0.8909(5) 0.7500 0.8562(4) 0.0095(12) Uani 1 2 d S T P
C23 C 0.5428(5) 0.7500 0.9148(4) 0.0121(13) Uani 1 2 d S T P
C16 C 1.1470(4) 0.7500 1.0639(4) 0.0119(13) Uani 1 2 d S T P
C9 C 0.4813(5) 0.7500 0.3631(4) 0.0115(13) Uani 1 2 d S T P
H9 H 0.4090 0.7500 0.3365 0.014 Uiso 1 2 calc R U P
C15 C 1.0748(5) 0.7500 0.9732(4) 0.0096(12) Uani 1 2 d S T P
H15 H 1.0963 0.7500 0.9264 0.012 Uiso 1 2 calc R U P
C25 C 0.3606(5) 0.7500 0.8248(4) 0.0154(14) Uani 1 2 d S T P
C14 C 0.9695(4) 0.7500 0.9536(4) 0.0084(12) Uani 1 2 d S TU P
C21 C 0.4755(5) 0.7500 0.7519(4) 0.0107(12) Uani 1 2 d S T P
C24 C 0.4429(5) 0.7500 0.9109(5) 0.0166(14) Uani 1 2 d S T P
H24 H 0.4321 0.7500 0.9637 0.020 Uiso 1 2 calc R U P
C10 C 0.5379(5) 0.7500 0.4580(4) 0.0131(13) Uani 1 2 d S T P
H10 H 0.5012 0.7500 0.4937 0.016 Uiso 1 2 calc R U P
C17 C 1.1170(4) 0.7500 1.1350(4) 0.0097(12) Uani 1 2 d S T P
H17 H 1.1660 0.7500 1.1956 0.012 Uiso 1 2 calc R U P
C18 C 1.0112(5) 0.7500 1.1125(4) 0.0105(12) Uani 1 2 d S TU P
C1 C 0.9577(4) 0.7500 0.6254(4) 0.0140(13) Uani 1 2 d S T P
H1 H 0.9906 0.7500 0.6889 0.017 Uiso 1 2 calc R U P

loop_
_atom_site_aniso_label
_atom_site_aniso_U_11
_atom_site_aniso_U_22
_atom_site_aniso_U_33
_atom_site_aniso_U_23
_atom_site_aniso_U_13
_atom_site_aniso_U_12
U1 0.00621(11) 0.00987(11) 0.00724(11) 0.000 0.00285(9) 0.000
Br3 0.0141(3) 0.0309(4) 0.0100(3) 0.000 0.0036(3) 0.000
Br2 0.0211(3) 0.0284(4) 0.0125(3) 0.000 0.0108(3) 0.000
Br1 0.0084(3) 0.0298(4) 0.0158(3) 0.000 0.0027(3) 0.000
Br4 0.0099(3) 0.0495(5) 0.0161(4) 0.000 0.0082(3) 0.000
O3 0.007(2) 0.019(2) 0.009(2) 0.000 0.0023(17) 0.000
O1 0.0122(14) 0.0132(15) 0.0075(14) 0.0015(12) 0.0038(12) 0.0018(12)
O4 0.009(2) 0.023(2) 0.009(2) 0.000 0.0062(18) 0.000
O5 0.008(2) 0.028(3) 0.009(2) 0.000 0.0028(18) 0.000
O2 0.012(2) 0.018(2) 0.008(2) 0.000 0.0043(18) 0.000
OW1 0.014(2) 0.024(3) 0.026(3) 0.000 0.007(2) 0.000
N2 0.010(3) 0.010(2) 0.010(3) 0.000 0.005(2) 0.000
C2 0.009(3) 0.020(3) 0.015(3) 0.000 0.006(3) 0.000
N1 0.010(3) 0.011(3) 0.015(3) 0.000 0.005(2) 0.000
C19 0.007(3) 0.009(3) 0.012(3) 0.000 0.004(2) 0.000
C11 0.010(3) 0.005(3) 0.013(3) 0.000 0.006(3) 0.000
C8 0.017(3) 0.011(3) 0.005(3) 0.000 -0.001(3) 0.000
C3 0.008(3) 0.020(3) 0.018(4) 0.000 0.009(3) 0.000
C4 0.011(3) 0.014(3) 0.014(3) 0.000 0.006(3) 0.000
C20 0.009(3) 0.009(3) 0.017(3) 0.000 0.008(3) 0.000
C22 0.009(3) 0.008(3) 0.017(3) 0.000 0.003(3) 0.000
C7 0.006(3) 0.013(3) 0.013(3) 0.000 0.005(2) 0.000
C6 0.018(3) 0.022(3) 0.009(3) 0.000 0.006(3) 0.000
C5 0.017(3) 0.022(4) 0.018(4) 0.000 0.007(3) 0.000
C26 0.012(3) 0.016(3) 0.017(3) 0.000 0.005(3) 0.000
C12 0.011(3) 0.007(3) 0.009(3) 0.000 0.003(2) 0.000
C13 0.013(3) 0.005(3) 0.009(3) 0.000 0.004(3) 0.000
C23 0.012(3) 0.010(3) 0.010(3) 0.000 0.001(3) 0.000
C16 0.006(3) 0.011(3) 0.013(3) 0.000 -0.002(2) 0.000
C9 0.009(3) 0.012(3) 0.011(3) 0.000 0.001(2) 0.000
C15 0.017(3) 0.008(3) 0.003(3) 0.000 0.004(2) 0.000
C25 0.016(3) 0.018(3) 0.019(4) 0.000 0.014(3) 0.000
C14 0.015(3) 0.007(2) 0.005(3) 0.000 0.007(2) 0.000
C21 0.015(3) 0.006(3) 0.016(3) 0.000 0.012(3) 0.000
C24 0.016(3) 0.019(3) 0.021(4) 0.000 0.013(3) 0.000
C10 0.011(3) 0.011(3) 0.016(3) 0.000 0.005(3) 0.000
C17 0.013(3) 0.007(3) 0.008(3) 0.000 0.003(2) 0.000
C18 0.019(3) 0.010(3) 0.007(3) 0.000 0.010(3) 0.000
C1 0.007(3) 0.018(3) 0.011(3) 0.000 -0.002(3) 0.000

loop_
_atom_type_symbol
_atom_type_description
_atom_type_scat_dispersion_real
_atom_type_scat_dispersion_imag
_atom_type_scat_source
C C 0.0033 0.0016 'International Tables Vol C Tables 4.2.6.8 and 6.1.1.4'
H H 0.0000 0.0000 'International Tables Vol C Tables 4.2.6.8 and 6.1.1.4'
N N 0.0061 0.0033 'International Tables Vol C Tables 4.2.6.8 and 6.1.1.4'
O O 0.0106 0.0060 'International Tables Vol C Tables 4.2.6.8 and 6.1.1.4'
Br Br -0.2901 2.4595 'International Tables Vol C Tables 4.2.6.8 and 6.1.1.4'
U U -9.6767 9.6646 'International Tables Vol C Tables 4.2.6.8 and 6.1.1.4'

loop_
_geom_angle_atom_site_label_1
_geom_angle_atom_site_label_2
_geom_angle_atom_site_label_3
_geom_angle
_geom_angle_site_symmetry_1
O1 U1 O1 176.57(18) 4_575
O1 U1 O4 91.30(9) 4_575
O1 U1 O4 91.30(9) .
O1 U1 O3 91.32(9) 4_575
O1 U1 O3 91.32(9) .
O4 U1 O3 80.64(14) .
O1 U1 O2 89.90(9) 4_575
O1 U1 O2 89.90(9) .
O4 U1 O2 134.18(14) .
O3 U1 O2 53.55(13) .
O1 U1 N2 88.99(9) 4_575
O1 U1 N2 88.99(9) .
O4 U1 N2 85.39(15) .
O3 U1 N2 166.02(14) .
O2 U1 N2 140.43(14) .
O1 U1 N1 88.31(9) 4_575
O1 U1 N1 88.31(9) .
O4 U1 N1 150.19(16) .
O3 U1 N1 129.18(15) .
O2 U1 N1 75.63(15) .
N2 U1 N1 64.80(16) .
O1 U1 C13 90.68(9) 4_575
O1 U1 C13 90.68(9) .
O4 U1 C13 107.37(16) .
O3 U1 C13 26.73(15) .
O2 U1 C13 26.82(15) .
N2 U1 C13 167.25(16) .
N1 U1 C13 102.45(17) .
C13 O3 U1 93.4(3) .
C20 O4 U1 173.1(4) .
C13 O2 U1 93.2(3) .
C10 N2 C11 117.6(5) .
C10 N2 U1 123.0(4) .
C11 N2 U1 119.4(4) .
C3 C2 C1 119.1(6) .
C3 C2 H2 120.5 .
C1 C2 H2 120.5 .
C1 N1 C12 117.6(5) .
C1 N1 U1 123.3(4) .
C12 N1 U1 119.1(4) .
C18 C19 C14 118.7(5) .
C18 C19 H19 120.7 .
C14 C19 H19 120.7 .
N2 C11 C7 121.8(5) .
N2 C11 C12 118.3(5) .
C7 C11 C12 119.8(5) .
C9 C8 C7 120.4(6) .
C9 C8 H8 119.8 .
C7 C8 H8 119.8 .
C2 C3 C4 119.1(6) .
C2 C3 H3 120.4 .
C4 C3 H3 120.4 .
C12 C4 C3 118.9(6) .
C12 C4 C5 118.5(5) .
C3 C4 C5 122.6(6) .
O5 C20 O4 123.9(6) .
O5 C20 C21 120.4(5) .
O4 C20 C21 115.8(5) .
C23 C22 C21 119.5(6) .
C23 C22 H22 120.3 .
C21 C22 H22 120.3 .
C11 C7 C8 118.0(5) .
C11 C7 C6 119.6(5) .
C8 C7 C6 122.4(6) .
C5 C6 C7 120.2(6) .
C5 C6 H6 119.9 .
C7 C6 H6 119.9 .
C6 C5 C4 121.8(6) .
C6 C5 H5 119.1 .
C4 C5 H5 119.1 .
C25 C26 C21 119.5(6) .
C25 C26 H26 120.2 .
C21 C26 H26 120.2 .
N1 C12 C4 121.6(5) .
N1 C12 C11 118.4(5) .
C4 C12 C11 120.0(5) .
O3 C13 O2 119.8(5) .
O3 C13 C14 119.6(5) .
O2 C13 C14 120.6(5) .
O3 C13 U1 59.9(3) .
O2 C13 U1 59.9(3) .
C14 C13 U1 179.5(4) .
C22 C23 C24 122.2(6) .
C22 C23 Br3 119.6(5) .
C24 C23 Br3 118.1(5) .
C17 C16 C15 121.7(6) .
C17 C16 Br1 118.3(4) .
C15 C16 Br1 120.0(5) .
C8 C9 C10 118.2(6) .
C8 C9 H9 120.9 .
C10 C9 H9 120.9 .
C16 C15 C14 118.8(6) .
C16 C15 H15 120.6 .
C14 C15 H15 120.6 .
C26 C25 C24 122.5(6) .
C26 C25 Br4 119.5(5) .
C24 C25 Br4 118.0(5) .
C19 C14 C15 120.7(5) .
C19 C14 C13 119.9(5) .
C15 C14 C13 119.3(5) .
C22 C21 C26 119.3(6) .
C22 C21 C20 122.0(5) .
C26 C21 C20 118.7(6) .
C25 C24 C23 117.0(6) .
C25 C24 H24 121.5 .
C23 C24 H24 121.5 .
N2 C10 C9 124.0(6) .
N2 C10 H10 118.0 .
C9 C10 H10 118.0 .
C16 C17 C18 117.7(5) .
C16 C17 H17 121.1 .
C18 C17 H17 121.1 .
C19 C18 C17 122.4(5) .
C19 C18 Br2 119.3(4) .
C17 C18 Br2 118.2(4) .
N1 C1 C2 123.7(6) .
N1 C1 H1 118.1 .
C2 C1 H1 118.1 .

loop_
_geom_bond_atom_site_label_1
_geom_bond_atom_site_label_2
_geom_bond_distance
_geom_bond_site_symmetry_2
U1 O1 1.773(3) 4_575
U1 O1 1.773(3) .
U1 O4 2.235(4) .
U1 O3 2.438(4) .
U1 O2 2.438(4) .
U1 N2 2.540(5) .
U1 N1 2.561(5) .
U1 C13 2.813(6) .
Br3 C23 1.909(6) .
Br2 C18 1.899(6) .
Br1 C16 1.890(6) .
Br4 C25 1.903(6) .
O3 C13 1.267(7) .
O4 C20 1.299(7) .
O5 C20 1.227(7) .
O2 C13 1.271(7) .
N2 C10 1.332(7) .
N2 C11 1.378(7) .
C2 C3 1.361(9) .
C2 C1 1.393(8) .
C2 H2 0.9300 .
N1 C1 1.340(7) .
N1 C12 1.366(7) .
C19 C18 1.371(8) .
C19 C14 1.395(8) .
C19 H19 0.9300 .
C11 C7 1.400(8) .
C11 C12 1.430(8) .
C8 C9 1.364(8) .
C8 C7 1.404(8) .
C8 H8 0.9300 .
C3 C4 1.406(8) .
C3 H3 0.9300 .
C4 C12 1.404(8) .
C4 C5 1.426(9) .
C20 C21 1.501(8) .
C22 C23 1.370(8) .
C22 C21 1.397(8) .
C22 H22 0.9300 .
C7 C6 1.424(8) .
C6 C5 1.360(9) .
C6 H6 0.9300 .
C5 H5 0.9300 .
C26 C25 1.369(8) .
C26 C21 1.397(8) .
C26 H26 0.9300 .
C13 C14 1.493(8) .
C23 C24 1.395(8) .
C16 C17 1.388(8) .
C16 C15 1.386(8) .
C9 C10 1.396(8) .
C9 H9 0.9300 .
C15 C14 1.392(8) .
C15 H15 0.9300 .
C25 C24 1.386(9) .
C24 H24 0.9300 .
C10 H10 0.9300 .
C17 C18 1.389(8) .
C17 H17 0.9300 .
C1 H1 0.9300 .
